data_1568280
loop_
_publ_author_name
'Hu, Yuan'
'Huang, Jin-Yu'
'Yan, Ru-Jie'
'Chen, Zhi-Chao'
'Ouyang, Qin'
'Du, Wei'
'Chen, Ying-Chun'

_publ_section_title
;
 Diastereodivergent <i>cis</i>- and <i>trans</i>-fused [4 + 2] annulations
 of cyclic 1,3-dienes and 1-azadienes <i>via</i> ligand-controlled
 palladium catalysis.
;
_journal_issue 7
_journal_name_full 'Chemical science'
_journal_page_first 1896
_journal_page_last 1901
_journal_paper_doi 10.1039/d2sc06813c
_journal_volume 14
_journal_year 2023
_chemical_formula_moiety 'C32 H27 N O3 S'
_chemical_formula_sum 'C32 H27 N O3 S'
_chemical_formula_weight 505.60
_space_group_crystal_system monoclinic
_space_group_IT_number 14
_space_group_name_Hall '-P 2yn'
_space_group_name_H-M_alt 'P 1 21/n 1'
_atom_sites_solution_hydrogens geom
_atom_sites_solution_primary direct
_audit_creation_date 2020-11-04
_audit_creation_method
;
Olex2 1.2
(compiled 2016.02.19 svn.r3266 for OlexSys, GUI svn.r5155)
;
_audit_update_record
;
2020-12-17 deposited with the CCDC.	2023-01-16 downloaded from the CCDC.
;
_cell_angle_alpha 90
_cell_angle_beta 97.293(2)
_cell_angle_gamma 90
_cell_formula_units_Z 4
_cell_length_a 13.2549(3)
_cell_length_b 11.5853(4)
_cell_length_c 17.1735(4)
_cell_measurement_reflns_used 5266
_cell_measurement_temperature 294.93(10)
_cell_measurement_theta_max 71.5660
_cell_measurement_theta_min 3.8090
_cell_volume 2615.86(12)
_computing_cell_refinement 'CrysAlisPro 1.171.39.46e (Rigaku OD, 2018)'
_computing_data_collection 'CrysAlisPro 1.171.39.46e (Rigaku OD, 2018)'
_computing_data_reduction 'CrysAlisPro 1.171.39.46e (Rigaku OD, 2018)'
_computing_molecular_graphics 'Olex2 (Dolomanov et al., 2009)'
_computing_publication_material 'Olex2 (Dolomanov et al., 2009)'
_computing_structure_refinement 'ShelXL (Sheldrick, 2015)'
_computing_structure_solution 'ShelXT (Sheldrick, 2015)'
_diffrn_ambient_environment air
_diffrn_ambient_temperature 294.93(10)
_diffrn_detector 'CCD plate'
_diffrn_detector_area_resol_mean 15.9595
_diffrn_detector_type EosS2
_diffrn_measured_fraction_theta_full 1.000
_diffrn_measured_fraction_theta_max 0.977
_diffrn_measurement_details
;
List of Runs (angles in degrees, time in seconds):

  # Type    Start    End  Width  t~exp~   \w     \q     \k     \f   Frames
#--------------------------------------------------------------------------
  1  \w    -53.00  31.00   1.00    1.00    --  -36.04  57.00 -90.00   84
  2  \w   -103.00 -19.00   1.00    1.00    --  -36.04 -57.00 150.00   84
  3  \w    -35.00  65.00   1.00    1.00    --   36.04 -19.00 -30.00  100
  4  \w      1.00  75.00   1.00    1.00    --   36.04 -99.00 -30.00   74
  5  \w     23.00  89.00   1.00    1.00    --   36.04-125.00 120.00   66
  6  \w     36.00 128.00   1.00    2.71    --  106.21 -30.00-180.00   92
  7  \w    100.00 176.00   1.00    2.71    --  106.21 111.00 -90.00   76
  8  \w     89.00 175.00   1.00    2.71    --  106.21  45.00   0.00   86
  9  \w     36.00 113.00   1.00    2.71    --  106.21-111.00 120.00   77
 10  \w     88.00 173.00   1.00    2.71    --  106.21  61.00 120.00   85
 11  \w     36.00 113.00   1.00    2.71    --  106.21-111.00  30.00   77
 12  \w     37.00 109.00   1.00    2.71    --  106.21 -94.00 -90.00   72
 13  \w     39.00 124.00   1.00    2.71    --  106.21 -61.00   0.00   85
 14  \w   -104.00  -9.00   1.00    1.00    --  -36.04 -77.00  60.00   95
 15  \w     19.00 103.00   1.00    1.00    --   36.04  57.00 -30.00   84
;
_diffrn_measurement_device 'four-circle diffractometer'
_diffrn_measurement_device_type 'New Gemini, Dual, Cu at home/near, EosS2'
_diffrn_measurement_method '\w scans'
_diffrn_orient_matrix_type 'CrysAlisPro convention (1999,Acta A55,543-557)'
_diffrn_orient_matrix_UB_11 -0.1040244000
_diffrn_orient_matrix_UB_12 -0.0609804000
_diffrn_orient_matrix_UB_13 -0.0064437000
_diffrn_orient_matrix_UB_21 0.0539454000
_diffrn_orient_matrix_UB_22 -0.1170062000
_diffrn_orient_matrix_UB_23 0.0157864000
_diffrn_orient_matrix_UB_31 -0.0020668000
_diffrn_orient_matrix_UB_32 0.0162096000
_diffrn_orient_matrix_UB_33 0.0888163000
_diffrn_radiation_monochromator graphite
_diffrn_radiation_probe x-ray
_diffrn_radiation_type CuK\a
_diffrn_radiation_wavelength 1.54184
_diffrn_reflns_av_R_equivalents 0.0407
_diffrn_reflns_av_unetI/netI 0.0332
_diffrn_reflns_Laue_measured_fraction_full 1.000
_diffrn_reflns_Laue_measured_fraction_max 0.977
_diffrn_reflns_limit_h_max 16
_diffrn_reflns_limit_h_min -16
_diffrn_reflns_limit_k_max 14
_diffrn_reflns_limit_k_min -12
_diffrn_reflns_limit_l_max 21
_diffrn_reflns_limit_l_min -15
_diffrn_reflns_number 14291
_diffrn_reflns_point_group_measured_fraction_full 1.000
_diffrn_reflns_point_group_measured_fraction_max 0.977
_diffrn_reflns_theta_full 67.684
_diffrn_reflns_theta_max 71.821
_diffrn_reflns_theta_min 3.978
_diffrn_source 'fine-focus sealed X-ray tube'
_diffrn_source_type 'Enhance (Cu) X-ray Source'
_exptl_absorpt_coefficient_mu 1.368
_exptl_absorpt_correction_T_max 1.00000
_exptl_absorpt_correction_T_min 0.65750
_exptl_absorpt_correction_type multi-scan
_exptl_absorpt_process_details
;
CrysAlisPro 1.171.39.46e (Rigaku Oxford Diffraction, 2018)
Empirical absorption correction using spherical harmonics,
 implemented in SCALE3 ABSPACK scaling algorithm.
;
_exptl_crystal_colour 'clear light colourless'
_exptl_crystal_colour_lustre clear
_exptl_crystal_colour_modifier light
_exptl_crystal_colour_primary colourless
_exptl_crystal_density_diffrn 1.284
_exptl_crystal_description block
_exptl_crystal_F_000 1064
_exptl_crystal_size_max 0.5
_exptl_crystal_size_mid 0.4
_exptl_crystal_size_min 0.3
_refine_diff_density_max 0.257
_refine_diff_density_min -0.451
_refine_diff_density_rms 0.084
_refine_ls_extinction_method none
_refine_ls_goodness_of_fit_ref 1.033
_refine_ls_hydrogen_treatment constr
_refine_ls_matrix_type full
_refine_ls_number_parameters 335
_refine_ls_number_reflns 5019
_refine_ls_number_restraints 0
_refine_ls_restrained_S_all 1.033
_refine_ls_R_factor_all 0.0687
_refine_ls_R_factor_gt 0.0607
_refine_ls_shift/su_max 0.001
_refine_ls_shift/su_mean 0.000
_refine_ls_structure_factor_coef Fsqd
_refine_ls_weighting_details 'w=1/[\s^2^(Fo^2^)+(0.1151P)^2^+0.3217P] where P=(Fo^2^+2Fc^2^)/3'
_refine_ls_weighting_scheme calc
_refine_ls_wR_factor_gt 0.1639
_refine_ls_wR_factor_ref 0.1763
_reflns_Friedel_coverage 0.000
_reflns_number_gt 4197
_reflns_number_total 5019
_reflns_threshold_expression 'I > 2\s(I)'
_cod_data_source_file d2sc06813c2.cif
_cod_data_source_block 9
_cod_depositor_comments 'Adding full bibliography for 1568280--1568287.cif.'
_cod_database_code 1568280
_shelx_space_group_comment
;
The symmetry employed for this shelxl refinement is uniquely defined
by the following loop, which should always be used as a source of
symmetry information in preference to the above space-group names.
They are only intended as comments.
;
_reflns_odcompleteness_completeness 99.96
_reflns_odcompleteness_iscentric 1
_reflns_odcompleteness_theta 66.97
_olex2_refinement_description
;
1. Fixed Uiso
 At 1.2 times of:
  All C(H) groups, All C(H,H) groups
 At 1.5 times of:
  All C(H,H,H) groups
2.a Ternary CH refined with riding coordinates:
 C00B(H00B), C00E(H00E)
2.b Secondary CH2 refined with riding coordinates:
 C00H(H00A,H00D)
2.c Aromatic/amide H refined with riding coordinates:
 C007(H007), C00C(H00C), C00I(H00I), C00J(H00J), C00K(H00K), C00L(H00L),
 C00M(H00M), C00N(H00N), C00O(H00O), C00P(H00P), C00R(H00R), C00S(H00S),
 C00T(H00T), C00U(H00U), C00V(H00V), C00W(H00W), C00X(H00X), C00Y(H00Y),
 C00Z(H00Z), C010(H010)
2.d Idealised Me refined as rotating group:
 C011(H01A,H01B,H01C)
;
_shelx_shelxl_version_number 2014/7
_olex2_date_sample_data_collection 2020-11-04
_olex2_submission_special_instructions 'No special instructions were received'
_oxdiff_exptl_absorpt_empirical_details
;
Empirical correction (ABSPACK) includes:
- Absorption correction using spherical harmonics
- Frame scaling
- Detector area scaling
;
_oxdiff_exptl_absorpt_empirical_full_max 1.426
_oxdiff_exptl_absorpt_empirical_full_min 0.721

loop_
_space_group_symop_operation_xyz
'x, y, z'
'-x+1/2, y+1/2, -z+1/2'
'-x, -y, -z'
'x-1/2, -y-1/2, z-1/2'

loop_
_atom_site_label
_atom_site_type_symbol
_atom_site_fract_x
_atom_site_fract_y
_atom_site_fract_z
_atom_site_U_iso_or_equiv
_atom_site_adp_type
_atom_site_occupancy
_atom_site_site_symmetry_order
_atom_site_calc_flag
_atom_site_refinement_flags_posn
_atom_site_refinement_flags_adp
_atom_site_refinement_flags_occupancy
_atom_site_disorder_assembly
_atom_site_disorder_group
S01 S 0.23526(3) 0.57913(5) 0.68519(3) 0.04828(19) Uani 1 1 d . . . . .
O002 O 0.55670(11) 0.56808(13) 0.58618(8) 0.0511(4) Uani 1 1 d . . . . .
O003 O 0.23447(12) 0.70165(14) 0.68097(9) 0.0603(4) Uani 1 1 d . . . . .
O004 O 0.17924(12) 0.52206(17) 0.73952(9) 0.0639(4) Uani 1 1 d . . . . .
N005 N 0.35587(12) 0.54125(15) 0.70816(9) 0.0464(4) Uani 1 1 d . . . . .
C006 C 0.46013(15) 0.69886(18) 0.64384(11) 0.0462(4) Uani 1 1 d . . . . .
C007 C 0.45950(15) 0.42037(18) 0.80436(12) 0.0475(4) Uani 1 1 d . . . . .
H007 H 0.4864 0.3488 0.8203 0.057 Uiso 1 1 calc R . . . .
C008 C 0.42866(14) 0.58224(17) 0.66015(11) 0.0425(4) Uani 1 1 d . . . . .
C009 C 0.48802(14) 0.50883(18) 0.62541(10) 0.0445(4) Uani 1 1 d . . . . .
C00A C 0.59189(14) 0.32917(18) 0.65814(11) 0.0448(4) Uani 1 1 d . . . . .
C00B C 0.48936(15) 0.38159(17) 0.62578(11) 0.0459(4) Uani 1 1 d . . . . .
H00B H 0.4746 0.3565 0.5710 0.055 Uiso 1 1 calc R . . . .
C00C C 0.49776(16) 0.51106(19) 0.84437(11) 0.0503(5) Uani 1 1 d . . . . .
H00C H 0.4737 0.5830 0.8265 0.060 Uiso 1 1 calc R . . . .
C00D C 0.19426(14) 0.52678(19) 0.58994(11) 0.0481(5) Uani 1 1 d . . . . .
C00E C 0.37721(15) 0.42077(17) 0.73590(12) 0.0470(4) Uani 1 1 d . . . . .
H00E H 0.3153 0.3918 0.7549 0.056 Uiso 1 1 calc R . . . .
C00F C 0.53805(15) 0.68313(19) 0.59716(11) 0.0496(5) Uani 1 1 d . . . . .
C00G C 0.57412(16) 0.5101(2) 0.91393(12) 0.0524(5) Uani 1 1 d . . . . .
C00H C 0.39961(15) 0.34106(19) 0.66839(13) 0.0512(5) Uani 1 1 d . . . . .
H00A H 0.3390 0.3359 0.6304 0.061 Uiso 1 1 calc R . . . .
H00D H 0.4144 0.2643 0.6893 0.061 Uiso 1 1 calc R . . . .
C00I C 0.66007(16) 0.3828(2) 0.71443(11) 0.0544(5) Uani 1 1 d . . . . .
H00I H 0.6447 0.4550 0.7334 0.065 Uiso 1 1 calc R . . . .
C00J C 0.43441(18) 0.8114(2) 0.66260(15) 0.0596(5) Uani 1 1 d . . . . .
H00J H 0.3841 0.8253 0.6946 0.072 Uiso 1 1 calc R . . . .
C00K C 0.22796(17) 0.5811(2) 0.52610(13) 0.0573(5) Uani 1 1 d . . . . .
H00K H 0.2726 0.6432 0.5336 0.069 Uiso 1 1 calc R . . . .
C00L C 0.19460(19) 0.5421(2) 0.45131(13) 0.0637(6) Uani 1 1 d . . . . .
H00L H 0.2171 0.5786 0.4085 0.076 Uiso 1 1 calc R . . . .
C00M C 0.61779(18) 0.2218(2) 0.63064(15) 0.0617(6) Uani 1 1 d . . . . .
H00M H 0.5730 0.1844 0.5927 0.074 Uiso 1 1 calc R . . . .
C00N C 0.75090(17) 0.3297(3) 0.74263(13) 0.0651(6) Uani 1 1 d . . . . .
H00N H 0.7957 0.3661 0.7810 0.078 Uiso 1 1 calc R . . . .
C00O C 0.12984(18) 0.4334(2) 0.57926(15) 0.0602(6) Uani 1 1 d . . . . .
H00O H 0.1087 0.3957 0.6221 0.072 Uiso 1 1 calc R . . . .
C00P C 0.58937(19) 0.7720(2) 0.56689(13) 0.0616(6) Uani 1 1 d . . . . .
H00P H 0.6408 0.7584 0.5359 0.074 Uiso 1 1 calc R . . . .
C00Q C 0.12810(19) 0.4494(2) 0.43873(14) 0.0623(6) Uani 1 1 d . . . . .
C00R C 0.5610(2) 0.8828(2) 0.58453(15) 0.0699(7) Uani 1 1 d . . . . .
H00R H 0.5927 0.9456 0.5642 0.084 Uiso 1 1 calc R . . . .
C00S C 0.77555(18) 0.2240(3) 0.71457(16) 0.0715(7) Uani 1 1 d . . . . .
H00S H 0.8371 0.1893 0.7333 0.086 Uiso 1 1 calc R . . . .
C00T C 0.4854(2) 0.9015(2) 0.63250(17) 0.0698(7) Uani 1 1 d . . . . .
H00T H 0.4688 0.9769 0.6446 0.084 Uiso 1 1 calc R . . . .
C00U C 0.0969(2) 0.3966(2) 0.50320(16) 0.0693(6) Uani 1 1 d . . . . .
H00U H 0.0524 0.3344 0.4958 0.083 Uiso 1 1 calc R . . . .
C00V C 0.62635(19) 0.4120(3) 0.94144(14) 0.0678(7) Uani 1 1 d . . . . .
H00V H 0.6164 0.3435 0.9133 0.081 Uiso 1 1 calc R . . . .
C00W C 0.7088(2) 0.1697(2) 0.65862(18) 0.0740(7) Uani 1 1 d . . . . .
H00W H 0.7249 0.0978 0.6396 0.089 Uiso 1 1 calc R . . . .
C00X C 0.5936(3) 0.6107(3) 0.95667(15) 0.0771(8) Uani 1 1 d . . . . .
H00X H 0.5608 0.6786 0.9392 0.092 Uiso 1 1 calc R . . . .
C00Y C 0.7107(2) 0.5127(4) 1.05203(17) 0.0949(12) Uani 1 1 d . . . . .
H00Y H 0.7555 0.5134 1.0983 0.114 Uiso 1 1 calc R . . . .
C00Z C 0.6932(2) 0.4143(3) 1.01018(16) 0.0849(9) Uani 1 1 d . . . . .
H00Z H 0.7267 0.3469 1.0279 0.102 Uiso 1 1 calc R . . . .
C010 C 0.6610(3) 0.6119(4) 1.02483(19) 0.1013(13) Uani 1 1 d . . . . .
H010 H 0.6729 0.6804 1.0527 0.122 Uiso 1 1 calc R . . . .
C011 C 0.0905(3) 0.4106(3) 0.35600(18) 0.0883(9) Uani 1 1 d . . . . .
H01A H 0.0815 0.4766 0.3221 0.132 Uiso 1 1 calc GR . . . .
H01B H 0.0267 0.3711 0.3556 0.132 Uiso 1 1 calc GR . . . .
H01C H 0.1393 0.3593 0.3378 0.132 Uiso 1 1 calc GR . . . .

loop_
_atom_site_aniso_label
_atom_site_aniso_U_11
_atom_site_aniso_U_22
_atom_site_aniso_U_33
_atom_site_aniso_U_23
_atom_site_aniso_U_13
_atom_site_aniso_U_12
S01 0.0452(3) 0.0545(3) 0.0460(3) 0.00531(19) 0.0088(2) 0.0082(2)
O002 0.0518(8) 0.0566(9) 0.0460(7) 0.0001(6) 0.0106(6) -0.0037(6)
O003 0.0622(9) 0.0550(10) 0.0630(9) -0.0009(7) 0.0050(7) 0.0163(7)
O004 0.0532(8) 0.0870(12) 0.0542(8) 0.0127(8) 0.0169(7) 0.0070(8)
N005 0.0463(8) 0.0452(9) 0.0479(8) 0.0074(7) 0.0070(7) 0.0030(7)
C006 0.0471(9) 0.0462(11) 0.0433(9) 0.0058(8) -0.0025(7) -0.0006(8)
C007 0.0494(10) 0.0463(11) 0.0469(10) 0.0095(8) 0.0068(8) 0.0022(8)
C008 0.0423(9) 0.0428(10) 0.0417(9) 0.0056(7) 0.0021(7) 0.0031(7)
C009 0.0457(9) 0.0482(11) 0.0391(8) 0.0013(8) 0.0033(7) -0.0011(8)
C00A 0.0463(9) 0.0461(10) 0.0421(9) -0.0029(8) 0.0062(7) 0.0011(8)
C00B 0.0509(10) 0.0456(11) 0.0395(9) -0.0063(8) -0.0013(7) 0.0011(8)
C00C 0.0575(11) 0.0485(11) 0.0465(10) 0.0040(8) 0.0130(9) 0.0019(9)
C00D 0.0427(9) 0.0525(12) 0.0494(10) 0.0074(8) 0.0071(8) 0.0048(8)
C00E 0.0451(9) 0.0422(10) 0.0537(10) 0.0083(8) 0.0067(8) -0.0015(8)
C00F 0.0520(10) 0.0545(12) 0.0401(9) 0.0026(8) -0.0026(8) -0.0076(9)
C00G 0.0526(10) 0.0618(13) 0.0457(10) -0.0068(9) 0.0174(8) -0.0103(10)
C00H 0.0469(10) 0.0446(11) 0.0595(11) -0.0003(9) -0.0035(8) -0.0019(8)
C00I 0.0555(11) 0.0640(14) 0.0429(10) -0.0088(9) 0.0029(8) 0.0017(10)
C00J 0.0598(12) 0.0457(12) 0.0711(13) 0.0031(10) -0.0006(10) 0.0025(10)
C00K 0.0563(12) 0.0607(14) 0.0553(12) 0.0072(10) 0.0085(9) -0.0071(10)
C00L 0.0659(13) 0.0770(16) 0.0497(11) 0.0071(11) 0.0128(10) 0.0006(12)
C00M 0.0588(12) 0.0519(13) 0.0734(14) -0.0118(11) 0.0041(10) 0.0014(10)
C00N 0.0544(12) 0.0908(19) 0.0475(11) 0.0045(11) -0.0035(9) -0.0025(12)
C00O 0.0573(12) 0.0622(14) 0.0618(12) 0.0121(11) 0.0110(10) -0.0060(10)
C00P 0.0642(13) 0.0703(15) 0.0488(10) 0.0053(10) 0.0006(9) -0.0209(11)
C00Q 0.0605(12) 0.0661(15) 0.0597(12) -0.0064(11) 0.0049(10) 0.0067(11)
C00R 0.0737(15) 0.0610(15) 0.0702(15) 0.0149(12) -0.0098(12) -0.0244(12)
C00S 0.0532(12) 0.0811(18) 0.0799(16) 0.0199(14) 0.0075(11) 0.0148(12)
C00T 0.0724(15) 0.0453(12) 0.0865(17) 0.0067(12) -0.0098(13) -0.0073(11)
C00U 0.0678(14) 0.0647(15) 0.0743(15) -0.0046(12) 0.0057(12) -0.0120(12)
C00V 0.0588(13) 0.0849(18) 0.0572(13) -0.0135(12) -0.0022(10) 0.0071(12)
C00W 0.0642(14) 0.0581(15) 0.0996(19) -0.0024(14) 0.0101(14) 0.0137(12)
C00X 0.106(2) 0.0704(17) 0.0587(13) -0.0121(12) 0.0249(14) -0.0251(15)
C00Y 0.0679(16) 0.165(4) 0.0513(13) -0.0213(19) 0.0075(12) -0.036(2)
C00Z 0.0580(14) 0.134(3) 0.0608(14) -0.0100(16) 0.0011(12) 0.0109(15)
C010 0.126(3) 0.119(3) 0.0606(16) -0.0309(18) 0.0201(18) -0.059(3)
C011 0.102(2) 0.092(2) 0.0678(16) -0.0173(15) -0.0007(15) -0.0017(17)

loop_
_atom_type_symbol
_atom_type_description
_atom_type_scat_dispersion_real
_atom_type_scat_dispersion_imag
_atom_type_scat_source
C C 0.0181 0.0091 'International Tables Vol C Tables 4.2.6.8 and 6.1.1.4'
H H 0.0000 0.0000 'International Tables Vol C Tables 4.2.6.8 and 6.1.1.4'
N N 0.0311 0.0180 'International Tables Vol C Tables 4.2.6.8 and 6.1.1.4'
O O 0.0492 0.0322 'International Tables Vol C Tables 4.2.6.8 and 6.1.1.4'
S S 0.3331 0.5567 'International Tables Vol C Tables 4.2.6.8 and 6.1.1.4'

loop_
_geom_angle_atom_site_label_1
_geom_angle_atom_site_label_2
_geom_angle_atom_site_label_3
_geom_angle
_geom_angle_site_symmetry_1
_geom_angle_site_symmetry_3
_geom_angle_publ_flag
O003 S01 O004 119.68(10) . . ?
O003 S01 N005 106.10(9) . . ?
O003 S01 C00D 107.26(10) . . ?
O004 S01 N005 106.75(9) . . ?
O004 S01 C00D 108.81(10) . . ?
N005 S01 C00D 107.71(9) . . ?
C00F O002 C009 105.90(15) . . ?
C008 N005 S01 118.48(13) . . ?
C008 N005 C00E 112.42(15) . . ?
C00E N005 S01 117.55(13) . . ?
C00F C006 C008 103.93(18) . . ?
C00J C006 C008 137.8(2) . . ?
C00J C006 C00F 118.3(2) . . ?
C00C C007 H007 116.6 . . ?
C00C C007 C00E 126.77(19) . . ?
C00E C007 H007 116.6 . . ?
N005 C008 C006 130.75(18) . . ?
C009 C008 N005 121.40(18) . . ?
C009 C008 C006 107.68(17) . . ?
O002 C009 C00B 119.37(17) . . ?
C008 C009 O002 111.10(18) . . ?
C008 C009 C00B 129.52(18) . . ?
C00I C00A C00B 123.20(18) . . ?
C00I C00A C00M 118.16(19) . . ?
C00M C00A C00B 118.64(18) . . ?
C009 C00B C00A 114.13(16) . . ?
C009 C00B H00B 107.0 . . ?
C009 C00B C00H 107.22(16) . . ?
C00A C00B H00B 107.0 . . ?
C00A C00B C00H 114.17(16) . . ?
C00H C00B H00B 107.0 . . ?
C007 C00C H00C 116.6 . . ?
C007 C00C C00G 126.7(2) . . ?
C00G C00C H00C 116.6 . . ?
C00K C00D S01 118.99(17) . . ?
C00O C00D S01 120.45(16) . . ?
C00O C00D C00K 120.6(2) . . ?
N005 C00E C007 110.08(16) . . ?
N005 C00E H00E 107.1 . . ?
N005 C00E C00H 111.58(16) . . ?
C007 C00E H00E 107.1 . . ?
C007 C00E C00H 113.45(17) . . ?
C00H C00E H00E 107.1 . . ?
O002 C00F C006 111.38(18) . . ?
C00P C00F O002 124.7(2) . . ?
C00P C00F C006 123.9(2) . . ?
C00V C00G C00C 123.3(2) . . ?
C00V C00G C00X 117.3(2) . . ?
C00X C00G C00C 119.3(2) . . ?
C00B C00H H00A 108.7 . . ?
C00B C00H H00D 108.7 . . ?
C00E C00H C00B 114.04(17) . . ?
C00E C00H H00A 108.7 . . ?
C00E C00H H00D 108.7 . . ?
H00A C00H H00D 107.6 . . ?
C00A C00I H00I 119.8 . . ?
C00N C00I C00A 120.5(2) . . ?
C00N C00I H00I 119.8 . . ?
C006 C00J H00J 120.8 . . ?
C00T C00J C006 118.4(2) . . ?
C00T C00J H00J 120.8 . . ?
C00D C00K H00K 120.3 . . ?
C00L C00K C00D 119.3(2) . . ?
C00L C00K H00K 120.3 . . ?
C00K C00L H00L 119.3 . . ?
C00K C00L C00Q 121.4(2) . . ?
C00Q C00L H00L 119.3 . . ?
C00A C00M H00M 119.5 . . ?
C00W C00M C00A 121.1(2) . . ?
C00W C00M H00M 119.5 . . ?
C00I C00N H00N 119.7 . . ?
C00S C00N C00I 120.6(2) . . ?
C00S C00N H00N 119.7 . . ?
C00D C00O H00O 120.6 . . ?
C00D C00O C00U 118.8(2) . . ?
C00U C00O H00O 120.6 . . ?
C00F C00P H00P 121.6 . . ?
C00F C00P C00R 116.9(2) . . ?
C00R C00P H00P 121.6 . . ?
C00L C00Q C011 120.2(3) . . ?
C00U C00Q C00L 118.0(2) . . ?
C00U C00Q C011 121.8(3) . . ?
C00P C00R H00R 119.7 . . ?
C00P C00R C00T 120.7(2) . . ?
C00T C00R H00R 119.7 . . ?
C00N C00S H00S 120.2 . . ?
C00N C00S C00W 119.6(2) . . ?
C00W C00S H00S 120.2 . . ?
C00J C00T C00R 121.9(3) . . ?
C00J C00T H00T 119.1 . . ?
C00R C00T H00T 119.1 . . ?
C00O C00U H00U 119.0 . . ?
C00Q C00U C00O 122.0(2) . . ?
C00Q C00U H00U 119.0 . . ?
C00G C00V H00V 119.5 . . ?
C00G C00V C00Z 121.0(3) . . ?
C00Z C00V H00V 119.5 . . ?
C00M C00W H00W 120.0 . . ?
C00S C00W C00M 120.0(3) . . ?
C00S C00W H00W 120.0 . . ?
C00G C00X H00X 119.5 . . ?
C010 C00X C00G 121.0(3) . . ?
C010 C00X H00X 119.5 . . ?
C00Z C00Y H00Y 120.6 . . ?
C00Z C00Y C010 118.8(3) . . ?
C010 C00Y H00Y 120.6 . . ?
C00V C00Z H00Z 119.4 . . ?
C00Y C00Z C00V 121.1(3) . . ?
C00Y C00Z H00Z 119.4 . . ?
C00X C010 H010 119.6 . . ?
C00Y C010 C00X 120.7(3) . . ?
C00Y C010 H010 119.6 . . ?
C00Q C011 H01A 109.5 . . ?
C00Q C011 H01B 109.5 . . ?
C00Q C011 H01C 109.5 . . ?
H01A C011 H01B 109.5 . . ?
H01A C011 H01C 109.5 . . ?
H01B C011 H01C 109.5 . . ?

loop_
_geom_bond_atom_site_label_1
_geom_bond_atom_site_label_2
_geom_bond_distance
_geom_bond_site_symmetry_2
_geom_bond_publ_flag
S01 O003 1.4212(17) . ?
S01 O004 1.4266(16) . ?
S01 N005 1.6564(16) . ?
S01 C00D 1.764(2) . ?
O002 C009 1.382(2) . ?
O002 C00F 1.373(3) . ?
N005 C008 1.428(2) . ?
N005 C00E 1.490(2) . ?
C006 C008 1.452(3) . ?
C006 C00F 1.397(3) . ?
C006 C00J 1.396(3) . ?
C007 H007 0.9300 . ?
C007 C00C 1.321(3) . ?
C007 C00E 1.499(3) . ?
C008 C009 1.348(3) . ?
C009 C00B 1.474(3) . ?
C00A C00B 1.527(3) . ?
C00A C00I 1.384(3) . ?
C00A C00M 1.389(3) . ?
C00B H00B 0.9800 . ?
C00B C00H 1.547(3) . ?
C00C H00C 0.9300 . ?
C00C C00G 1.464(3) . ?
C00D C00K 1.386(3) . ?
C00D C00O 1.375(3) . ?
C00E H00E 0.9800 . ?
C00E C00H 1.540(3) . ?
C00F C00P 1.373(3) . ?
C00G C00V 1.382(4) . ?
C00G C00X 1.384(3) . ?
C00H H00A 0.9700 . ?
C00H H00D 0.9700 . ?
C00I H00I 0.9300 . ?
C00I C00N 1.384(3) . ?
C00J H00J 0.9300 . ?
C00J C00T 1.379(4) . ?
C00K H00K 0.9300 . ?
C00K C00L 1.380(3) . ?
C00L H00L 0.9300 . ?
C00L C00Q 1.388(4) . ?
C00M H00M 0.9300 . ?
C00M C00W 1.379(3) . ?
C00N H00N 0.9300 . ?
C00N C00S 1.370(4) . ?
C00O H00O 0.9300 . ?
C00O C00U 1.391(4) . ?
C00P H00P 0.9300 . ?
C00P C00R 1.382(4) . ?
C00Q C00U 1.374(4) . ?
C00Q C011 1.513(4) . ?
C00R H00R 0.9300 . ?
C00R C00T 1.393(4) . ?
C00S H00S 0.9300 . ?
C00S C00W 1.374(4) . ?
C00T H00T 0.9300 . ?
C00U H00U 0.9300 . ?
C00V H00V 0.9300 . ?
C00V C00Z 1.384(4) . ?
C00W H00W 0.9300 . ?
C00X H00X 0.9300 . ?
C00X C010 1.379(5) . ?
C00Y H00Y 0.9300 . ?
C00Y C00Z 1.352(5) . ?
C00Y C010 1.376(6) . ?
C00Z H00Z 0.9300 . ?
C010 H010 0.9300 . ?
C011 H01A 0.9600 . ?
C011 H01B 0.9600 . ?
C011 H01C 0.9600 . ?
